data_4118099
loop_
_publ_author_name
'Fangrui Zhong'
'Jie Luo'
'Guo-Ying Chen'
'Xiaowei Dou'
'Yixin Lu'

_publ_section_title
;
 Highly Enantioselective Regiodivergent Allylic Alkylations of MBH
 Carbonates with Phthalides
;
_journal_name_full 'Journal of the American Chemical Society'
_journal_page_first 10222
_journal_page_last 10227
_journal_paper_doi 10.1021/ja303115m
_journal_volume 134
_journal_year 2012
_chemical_formula_sum 'C21 H15 Br Cl2 O6'
_chemical_formula_weight 514.14
_chemical_name_systematic
; 
 ? 
;
_space_group_IT_number 4
_symmetry_cell_setting monoclinic
_symmetry_space_group_name_Hall 'P 2yb'
_symmetry_space_group_name_H-M 'P 1 21 1'
_atom_sites_solution_hydrogens geom
_atom_sites_solution_primary direct
_atom_sites_solution_secondary difmap
_audit_creation_method SHELXL-97
_cell_angle_alpha 90.00
_cell_angle_beta 103.077(3)
_cell_angle_gamma 90.00
_cell_formula_units_Z 2
_cell_length_a 8.8539(11)
_cell_length_b 11.5917(14)
_cell_length_c 10.5166(12)
_cell_measurement_reflns_used 840
_cell_measurement_temperature 100(2)
_cell_measurement_theta_max 27.34
_cell_measurement_theta_min 2.36
_cell_volume 1051.3(2)
_computing_cell_refinement 'Bruker SMART'
_computing_data_collection 'Bruker SMART'
_computing_data_reduction 'Bruker SAINT'
_computing_molecular_graphics 'Bruker SHELXTL'
_computing_publication_material 'Bruker SHELXTL'
_computing_structure_refinement 'SHELXL-97 (Sheldrick, 1997)'
_computing_structure_solution 'SHELXS-97 (Sheldrick, 1990)'
_diffrn_ambient_temperature 100(2)
_diffrn_measured_fraction_theta_full 0.998
_diffrn_measured_fraction_theta_max 0.998
_diffrn_measurement_device_type 'CCD area detector'
_diffrn_measurement_method 'phi and omega scans'
_diffrn_radiation_monochromator graphite
_diffrn_radiation_source 'fine-focus sealed tube'
_diffrn_radiation_type MoK\a
_diffrn_radiation_wavelength 0.71073
_diffrn_reflns_av_R_equivalents 0.0269
_diffrn_reflns_av_sigmaI/netI 0.0689
_diffrn_reflns_limit_h_max 11
_diffrn_reflns_limit_h_min -10
_diffrn_reflns_limit_k_max 14
_diffrn_reflns_limit_k_min -15
_diffrn_reflns_limit_l_max 11
_diffrn_reflns_limit_l_min -13
_diffrn_reflns_number 7442
_diffrn_reflns_theta_full 27.47
_diffrn_reflns_theta_max 27.47
_diffrn_reflns_theta_min 1.99
_exptl_absorpt_coefficient_mu 2.245
_exptl_absorpt_correction_T_max 0.8408
_exptl_absorpt_correction_T_min 0.3461
_exptl_absorpt_correction_type multi-scan
_exptl_absorpt_process_details 'Sadabs, (Sheldrick 2001'
_exptl_crystal_colour COLOURLESS
_exptl_crystal_density_diffrn 1.624
_exptl_crystal_density_meas ?
_exptl_crystal_description BLOCK
_exptl_crystal_F_000 516
_exptl_crystal_size_max 0.60
_exptl_crystal_size_mid 0.38
_exptl_crystal_size_min 0.08
_refine_diff_density_max 0.808
_refine_diff_density_min -0.429
_refine_diff_density_rms 0.072
_refine_ls_abs_structure_details 'Flack H D (1983), Acta Cryst. A39, 876-881'
_refine_ls_abs_structure_Flack 0.008(6)
_refine_ls_extinction_method none
_refine_ls_goodness_of_fit_ref 0.965
_refine_ls_hydrogen_treatment constr
_refine_ls_matrix_type full
_refine_ls_number_parameters 273
_refine_ls_number_reflns 4468
_refine_ls_number_restraints 1
_refine_ls_restrained_S_all 0.965
_refine_ls_R_factor_all 0.0344
_refine_ls_R_factor_gt 0.0316
_refine_ls_shift/su_max 0.000
_refine_ls_shift/su_mean 0.000
_refine_ls_structure_factor_coef Fsqd
_refine_ls_weighting_details 'calc w=1/[\s^2^(Fo^2^)+(0.0000P)^2^+0.0000P] where P=(Fo^2^+2Fc^2^)/3'
_refine_ls_weighting_scheme calc
_refine_ls_wR_factor_gt 0.0692
_refine_ls_wR_factor_ref 0.0700
_reflns_number_gt 4114
_reflns_number_total 4468
_reflns_threshold_expression >2sigma(I)
_cod_data_source_file ja303115m_si_002.cif
_cod_data_source_block b050
_cod_depositor_comments
;
The following automatic conversions were performed:

'_exptl_crystal_density_meas' value 'Not Measured' was changed to '?'
- the value is perceived as not measured.

Automatic conversion script
Id: cif_fix_values 3008 2015-01-20 13:52:24Z robertas 
;
_cod_database_code 4118099

loop_
_symmetry_equiv_pos_as_xyz
'x, y, z'
'-x, y+1/2, -z'

loop_
_atom_site_label
_atom_site_type_symbol
_atom_site_fract_x
_atom_site_fract_y
_atom_site_fract_z
_atom_site_U_iso_or_equiv
_atom_site_adp_type
_atom_site_occupancy
_atom_site_symmetry_multiplicity
_atom_site_calc_flag
_atom_site_refinement_flags
Cl1 Cl 0.92044(8) 0.46311(6) 0.44746(6) 0.02043(15) Uani 1 1 d .
Cl2 Cl 1.15127(8) 0.83029(6) 0.24307(7) 0.02435(16) Uani 1 1 d .
Br1 Br 0.18337(3) 0.13301(3) 0.30867(3) 0.03263(10) Uani 1 1 d .
O1 O 0.5320(2) 0.40669(17) 0.47656(19) 0.0225(4) Uani 1 1 d .
O2 O 0.3947(2) 0.55794(18) 0.52251(17) 0.0196(4) Uani 1 1 d .
O3 O 0.6659(2) 0.33191(18) 0.10847(18) 0.0215(4) Uani 1 1 d .
H3 H 0.7025 0.2895 0.0580 0.032 Uiso 1 1 calc R
O4 O 0.5486(3) 0.4230(2) -0.07547(19) 0.0355(6) Uani 1 1 d .
O5 O 0.4275(2) 0.58298(16) 0.06052(17) 0.0149(4) Uani 1 1 d .
O6 O 0.1949(2) 0.66652(15) -0.00204(18) 0.0172(4) Uani 1 1 d .
C1 C 0.8944(3) 0.5729(2) 0.3317(2) 0.0143(5) Uani 1 1 d .
C2 C 1.0188(3) 0.6458(3) 0.3321(2) 0.0169(6) Uani 1 1 d .
H2 H 1.1142 0.6355 0.3940 0.020 Uiso 1 1 calc R
C3 C 1.0018(3) 0.7336(2) 0.2408(3) 0.0166(6) Uani 1 1 d .
C4 C 0.8657(3) 0.7445(3) 0.1455(3) 0.0211(6) Uani 1 1 d .
H4 H 0.8569 0.8013 0.0790 0.025 Uiso 1 1 calc R
C5 C 0.7430(3) 0.6714(2) 0.1487(3) 0.0192(6) Uani 1 1 d .
H5 H 0.6496 0.6800 0.0840 0.023 Uiso 1 1 calc R
C6 C 0.7506(3) 0.5861(2) 0.2425(2) 0.0149(5) Uani 1 1 d .
C7 C 0.6117(3) 0.5160(2) 0.2597(2) 0.0134(5) Uani 1 1 d .
H7 H 0.6531 0.4427 0.3045 0.016 Uiso 1 1 calc R
C8 C 0.5260(3) 0.5788(2) 0.3508(3) 0.0148(6) Uani 1 1 d .
C9 C 0.4937(4) 0.6900(3) 0.3435(3) 0.0193(6) Uani 1 1 d .
H9A H 0.4442 0.7245 0.4053 0.023 Uiso 1 1 calc R
H9B H 0.5198 0.7355 0.2765 0.023 Uiso 1 1 calc R
C10 C 0.4866(3) 0.5040(2) 0.4552(2) 0.0160(6) Uani 1 1 d .
C11 C 0.3569(4) 0.4892(3) 0.6275(3) 0.0231(6) Uani 1 1 d .
H11A H 0.4530 0.4613 0.6871 0.028 Uiso 1 1 calc R
H11B H 0.2935 0.4215 0.5910 0.028 Uiso 1 1 calc R
C12 C 0.2675(4) 0.5653(3) 0.7005(3) 0.0281(7) Uani 1 1 d .
H12A H 0.3339 0.6289 0.7417 0.042 Uiso 1 1 calc R
H12B H 0.2340 0.5200 0.7678 0.042 Uiso 1 1 calc R
H12C H 0.1763 0.5967 0.6395 0.042 Uiso 1 1 calc R
C13 C 0.4960(3) 0.4813(2) 0.1308(3) 0.0144(5) Uani 1 1 d .
C14 C 0.5741(3) 0.4108(2) 0.0394(2) 0.0157(5) Uani 1 1 d .
C15 C 0.2711(3) 0.5859(2) 0.0489(2) 0.0147(5) Uani 1 1 d .
C16 C 0.2255(3) 0.4803(2) 0.1076(2) 0.0144(5) Uani 1 1 d .
C17 C 0.0792(3) 0.4445(2) 0.1185(2) 0.0160(6) Uani 1 1 d .
H17 H -0.0105 0.4897 0.0849 0.019 Uiso 1 1 calc R
C18 C 0.0695(3) 0.3399(2) 0.1805(3) 0.0179(6) Uani 1 1 d .
H18 H -0.0279 0.3126 0.1916 0.021 Uiso 1 1 calc R
C19 C 0.2031(3) 0.2753(2) 0.2263(3) 0.0177(6) Uani 1 1 d .
C20 C 0.3493(3) 0.3103(2) 0.2154(2) 0.0169(6) Uani 1 1 d .
H20 H 0.4390 0.2647 0.2473 0.020 Uiso 1 1 calc R
C21 C 0.3570(3) 0.4165(2) 0.1550(2) 0.0136(5) Uani 1 1 d .

loop_
_atom_site_aniso_label
_atom_site_aniso_U_11
_atom_site_aniso_U_22
_atom_site_aniso_U_33
_atom_site_aniso_U_23
_atom_site_aniso_U_13
_atom_site_aniso_U_12
Cl1 0.0196(3) 0.0221(4) 0.0178(3) 0.0053(3) 0.0003(3) 0.0002(3)
Cl2 0.0194(4) 0.0214(4) 0.0328(4) -0.0022(3) 0.0071(3) -0.0079(3)
Br1 0.02446(15) 0.02445(15) 0.04726(19) 0.01735(15) 0.00451(13) -0.00623(14)
O1 0.0303(12) 0.0200(11) 0.0204(10) 0.0055(8) 0.0124(8) 0.0041(9)
O2 0.0218(11) 0.0242(10) 0.0145(9) 0.0010(8) 0.0073(8) 0.0024(9)
O3 0.0245(11) 0.0215(10) 0.0193(10) -0.0018(8) 0.0067(8) 0.0083(9)
O4 0.0451(14) 0.0460(14) 0.0161(11) -0.0001(9) 0.0088(9) 0.0210(12)
O5 0.0146(9) 0.0150(9) 0.0150(9) 0.0030(7) 0.0030(7) 0.0017(7)
O6 0.0167(10) 0.0166(10) 0.0185(9) 0.0040(7) 0.0042(7) 0.0020(8)
C1 0.0202(14) 0.0128(13) 0.0107(12) -0.0001(10) 0.0056(10) 0.0013(11)
C2 0.0171(13) 0.0173(14) 0.0160(12) -0.0029(11) 0.0036(9) -0.0007(12)
C3 0.0153(14) 0.0155(13) 0.0211(13) -0.0048(10) 0.0086(11) -0.0044(10)
C4 0.0207(15) 0.0237(15) 0.0190(14) 0.0063(11) 0.0047(11) -0.0033(12)
C5 0.0139(13) 0.0255(15) 0.0168(13) 0.0035(11) 0.0006(10) -0.0034(11)
C6 0.0139(13) 0.0157(12) 0.0156(13) -0.0026(10) 0.0046(10) -0.0003(10)
C7 0.0145(13) 0.0129(12) 0.0120(12) 0.0022(10) 0.0015(10) 0.0000(10)
C8 0.0144(14) 0.0180(14) 0.0124(12) 0.0008(10) 0.0037(11) -0.0025(11)
C9 0.0238(16) 0.0187(14) 0.0167(14) 0.0011(11) 0.0070(12) 0.0005(12)
C10 0.0150(14) 0.0206(14) 0.0118(13) 0.0002(11) 0.0015(11) -0.0022(11)
C11 0.0257(16) 0.0290(16) 0.0172(14) 0.0032(11) 0.0102(12) 0.0013(13)
C12 0.0249(16) 0.0425(19) 0.0196(15) -0.0030(14) 0.0106(12) -0.0005(15)
C13 0.0131(13) 0.0145(12) 0.0150(13) 0.0004(9) 0.0018(10) 0.0004(11)
C14 0.0125(13) 0.0198(14) 0.0150(13) -0.0018(10) 0.0035(10) -0.0019(11)
C15 0.0150(13) 0.0180(13) 0.0113(12) -0.0032(10) 0.0033(10) -0.0011(11)
C16 0.0168(13) 0.0134(12) 0.0129(12) -0.0012(9) 0.0033(11) -0.0011(11)
C17 0.0162(13) 0.0161(13) 0.0153(13) -0.0018(11) 0.0025(10) 0.0002(11)
C18 0.0152(14) 0.0199(14) 0.0200(13) -0.0030(11) 0.0070(11) -0.0051(11)
C19 0.0235(15) 0.0136(13) 0.0163(12) 0.0052(10) 0.0048(11) -0.0059(11)
C20 0.0157(13) 0.0157(13) 0.0184(13) 0.0009(10) 0.0022(10) 0.0012(11)
C21 0.0148(13) 0.0149(13) 0.0120(11) -0.0027(10) 0.0048(10) -0.0013(10)

loop_
_atom_type_symbol
_atom_type_description
_atom_type_scat_dispersion_real
_atom_type_scat_dispersion_imag
_atom_type_scat_source
C C 0.0033 0.0016 'International Tables Vol C Tables 4.2.6.8 and 6.1.1.4'
H H 0.0000 0.0000 'International Tables Vol C Tables 4.2.6.8 and 6.1.1.4'
O O 0.0106 0.0060 'International Tables Vol C Tables 4.2.6.8 and 6.1.1.4'
Cl Cl 0.1484 0.1585 'International Tables Vol C Tables 4.2.6.8 and 6.1.1.4'
Br Br -0.2901 2.4595 'International Tables Vol C Tables 4.2.6.8 and 6.1.1.4'

loop_
_geom_angle_atom_site_label_1
_geom_angle_atom_site_label_2
_geom_angle_atom_site_label_3
_geom_angle
C10 O2 C11 114.4(2)
C15 O5 C13 111.4(2)
C2 C1 C6 122.3(2)
C2 C1 Cl1 117.6(2)
C6 C1 Cl1 120.1(2)
C3 C2 C1 118.9(2)
C2 C3 C4 120.6(3)
C2 C3 Cl2 120.3(2)
C4 C3 Cl2 119.1(2)
C5 C4 C3 118.9(3)
C4 C5 C6 122.8(2)
C5 C6 C1 116.2(2)
C5 C6 C7 123.8(2)
C1 C6 C7 119.8(2)
C6 C7 C8 110.5(2)
C6 C7 C13 115.2(2)
C8 C7 C13 110.2(2)
C9 C8 C10 121.6(3)
C9 C8 C7 124.0(3)
C10 C8 C7 114.4(2)
O1 C10 O2 123.7(3)
O1 C10 C8 123.7(3)
O2 C10 C8 112.6(2)
O2 C11 C12 107.6(3)
O5 C13 C21 103.1(2)
O5 C13 C14 108.0(2)
C21 C13 C14 109.8(2)
O5 C13 C7 110.5(2)
C21 C13 C7 112.5(2)
C14 C13 C7 112.4(2)
O4 C14 O3 126.3(3)
O4 C14 C13 124.3(2)
O3 C14 C13 109.3(2)
O6 C15 O5 120.9(3)
O6 C15 C16 130.9(3)
O5 C15 C16 108.2(2)
C21 C16 C17 122.6(2)
C21 C16 C15 108.1(2)
C17 C16 C15 129.3(2)
C18 C17 C16 117.2(2)
C17 C18 C19 119.6(3)
C20 C19 C18 123.4(3)
C20 C19 Br1 118.6(2)
C18 C19 Br1 118.0(2)
C19 C20 C21 116.1(2)
C16 C21 C20 121.1(3)
C16 C21 C13 109.0(2)
C20 C21 C13 129.9(2)

loop_
_geom_bond_atom_site_label_1
_geom_bond_atom_site_label_2
_geom_bond_distance
Cl1 C1 1.741(3)
Cl2 C3 1.731(3)
Br1 C19 1.889(3)
O1 C10 1.201(3)
O2 C10 1.347(3)
O2 C11 1.461(3)
O3 C14 1.325(3)
O4 C14 1.186(3)
O5 C15 1.362(3)
O5 C13 1.449(3)
O6 C15 1.205(3)
C1 C2 1.387(4)
C1 C6 1.409(4)
C2 C3 1.384(4)
C3 C4 1.388(4)
C4 C5 1.385(4)
C5 C6 1.387(4)
C6 C7 1.518(4)
C7 C8 1.533(4)
C7 C13 1.556(3)
C8 C9 1.319(4)
C8 C10 1.501(4)
C11 C12 1.507(4)
C13 C21 1.512(4)
C13 C14 1.540(4)
C15 C16 1.467(4)
C16 C21 1.374(4)
C16 C17 1.390(4)
C17 C18 1.389(4)
C18 C19 1.391(4)
C19 C20 1.386(4)
C20 C21 1.393(4)

loop_
_geom_hbond_atom_site_label_D
_geom_hbond_atom_site_label_H
_geom_hbond_atom_site_label_A
_geom_hbond_distance_DH
_geom_hbond_distance_HA
_geom_hbond_distance_DA
_geom_hbond_angle_DHA
_geom_hbond_site_symmetry_A
O3 H3 O6 0.84 1.86 2.659(3) 159.3 2_645
